data_2018901
loop_
_publ_author_name
'Xu, Li-Qing'
'Lu, Li-Ping'
'Zhu, Miao-Li'

_publ_section_title
;
 Analogy to a Chinese knot in an ion-pair copper(II)--neodymium(III)
 complex based on a hexadentate Schiff base condensation product of
 5-bromosalicylaldehyde and glycylglycine
;
_journal_coeditor_code EG3114
_journal_issue 4
_journal_name_full 'Acta Crystallographica Section C'
_journal_page_first 376
_journal_page_last 379
_journal_paper_doi 10.1107/S0108270113006367
_journal_volume 69
_journal_year 2013
_chemical_formula_iupac '[Cu4 Nd2 (C11 H8 Br N2 O4)4 (H2 O)10] [Cu (C11 H8 Br N2 O4 )]2 , 14H2 O'
_chemical_formula_moiety 'C22 H26 Br2 Cu2 N4 Nd O13, C11 H8 Br Cu N2 O4, 7(H2 O) '
_chemical_formula_sum 'C33 H48 Br3 Cu3 N6 Nd O24'
_chemical_formula_weight 1487.36
_chemical_name_systematic
;Poly[[decaaquabis[\m~3~-2-({2-[(5-bromo-2-oxidobenzylidene)amino]acetyl}azanidyl)acetato]bis[\m~2~-2-({2-[(5-bromo-2-oxidobenzylidene)amino]acetyl}azanidyl)acetato]tetracopper(II)dineodymium(III)]
bis{[2-({2-[(5-bromo-2-oxidobenzylidene)amino]acetyl}azanidyl)acetato]cuprate(II)} tetradecahydrate]
;
_space_group_IT_number 2
_symmetry_cell_setting triclinic
_symmetry_space_group_name_Hall '-P 1'
_symmetry_space_group_name_H-M 'P -1'
_atom_sites_solution_hydrogens geom
_atom_sites_solution_primary direct
_atom_sites_solution_secondary difmap
_audit_creation_method SHELXL97
_cell_angle_alpha 84.268(12)
_cell_angle_beta 77.257(12)
_cell_angle_gamma 66.283(10)
_cell_formula_units_Z 2
_cell_length_a 11.357(3)
_cell_length_b 12.588(3)
_cell_length_c 19.254(5)
_cell_measurement_reflns_used 1814
_cell_measurement_temperature 298(2)
_cell_measurement_theta_max 21.56
_cell_measurement_theta_min 2.46
_cell_volume 2457.9(11)
_computing_cell_refinement 'SAINT (Bruker, 2000)'
_computing_data_collection 'SMART (Bruker, 2000)'
_computing_data_reduction 'SAINT (Bruker, 2000)'
_computing_molecular_graphics 'SHELXTL/PC (Sheldrick, 2008)'
_computing_publication_material
;
SHELXTL/PC (Sheldrick, 2008) and DIAMOND (Brandenburg, 2012)
;
_computing_structure_refinement 'SHELXL97 (Sheldrick, 2008)'
_computing_structure_solution 'SHELXS97 (Sheldrick, 2008)'
_diffrn_ambient_temperature 298(2)
_diffrn_measured_fraction_theta_full 0.979
_diffrn_measured_fraction_theta_max 0.979
_diffrn_measurement_device_type 'Bruker SMART 1K CCD area-detector'
_diffrn_measurement_method \w
_diffrn_radiation_monochromator graphite
_diffrn_radiation_source 'fine-focus sealed tube'
_diffrn_radiation_type MoK\a
_diffrn_radiation_wavelength 0.71073
_diffrn_reflns_av_R_equivalents 0.0402
_diffrn_reflns_av_sigmaI/netI 0.0937
_diffrn_reflns_limit_h_max 13
_diffrn_reflns_limit_h_min -13
_diffrn_reflns_limit_k_max 12
_diffrn_reflns_limit_k_min -14
_diffrn_reflns_limit_l_max 22
_diffrn_reflns_limit_l_min -21
_diffrn_reflns_number 12358
_diffrn_reflns_theta_full 25.05
_diffrn_reflns_theta_max 25.05
_diffrn_reflns_theta_min 1.77
_diffrn_standards_number 0
_exptl_absorpt_coefficient_mu 4.845
_exptl_absorpt_correction_T_max 0.7937
_exptl_absorpt_correction_T_min 0.3771
_exptl_absorpt_correction_type multi-scan
_exptl_absorpt_process_details '(SADABS; Sheldrick, 2000)'
_exptl_crystal_colour violet
_exptl_crystal_density_diffrn 2.010
_exptl_crystal_density_method 'not measured'
_exptl_crystal_description plate
_exptl_crystal_F_000 1464
_exptl_crystal_size_max 0.25
_exptl_crystal_size_mid 0.15
_exptl_crystal_size_min 0.05
_refine_diff_density_max 1.282
_refine_diff_density_min -1.088
_refine_ls_extinction_method none
_refine_ls_goodness_of_fit_ref 1.005
_refine_ls_hydrogen_treatment constr
_refine_ls_matrix_type full
_refine_ls_number_parameters 641
_refine_ls_number_reflns 8516
_refine_ls_number_restraints 12
_refine_ls_restrained_S_all 1.007
_refine_ls_R_factor_all 0.1019
_refine_ls_R_factor_gt 0.0606
_refine_ls_shift/su_max 0.003
_refine_ls_shift/su_mean 0.000
_refine_ls_structure_factor_coef Fsqd
_refine_ls_weighting_details 'calc w = 1/[\s^2^(Fo^2^)+(0.0751P)^2^] where P=(Fo^2^+2Fc^2^)/3'
_refine_ls_weighting_scheme calc
_refine_ls_wR_factor_gt 0.1368
_refine_ls_wR_factor_ref 0.1585
_reflns_number_gt 5626
_reflns_number_total 8516
_reflns_threshold_expression I>2\s(I)
_cod_data_source_file eg3114.cif
_cod_data_source_block I
_cod_database_code 2018901
_cod_database_fobs_code 2018901

loop_
_symmetry_equiv_pos_as_xyz
'x, y, z'
'-x, -y, -z'

loop_
_atom_site_type_symbol
_atom_site_label
_atom_site_fract_x
_atom_site_fract_y
_atom_site_fract_z
_atom_site_U_iso_or_equiv
_atom_site_adp_type
_atom_site_calc_flag
_atom_site_refinement_flags
_atom_site_occupancy
_atom_site_symmetry_multiplicity
_atom_site_disorder_assembly
_atom_site_disorder_group
Nd Nd1 0.39445(5) 0.80763(4) 0.39384(3) 0.03676(16) Uani d . 1 1 . .
Cu Cu1 0.25201(11) 1.13654(9) 0.26887(6) 0.0421(3) Uani d . 1 1 . .
Cu Cu2 0.57745(11) 0.31620(9) 0.28410(6) 0.0411(3) Uani d . 1 1 . .
Cu Cu3 0.91337(12) 0.30959(10) 0.27993(6) 0.0469(3) Uani d . 1 1 . .
N N1 0.2067(7) 1.2686(6) 0.2050(4) 0.0441(19) Uani d . 1 1 . .
N N2 0.2739(7) 1.2359(6) 0.3271(4) 0.0446(19) Uani d . 1 1 . .
O O1 0.2296(6) 1.0360(5) 0.2118(3) 0.0477(16) Uani d . 1 1 . .
O O2 0.2955(7) 1.4114(6) 0.3253(4) 0.0598(19) Uani d . 1 1 . .
O O3 0.3246(6) 1.0188(5) 0.3397(3) 0.0428(15) Uani d . 1 1 . .
O O4 0.4139(6) 0.9876(5) 0.4347(3) 0.0476(17) Uani d . 1 1 . .
Br Br1 0.12820(13) 1.11806(13) -0.08694(7) 0.0871(5) Uani d . 1 1 . .
C C1 0.2080(9) 1.0587(8) 0.1465(5) 0.046(2) Uani d . 1 1 . .
C C2 0.1926(10) 0.9742(10) 0.1112(6) 0.062(3) Uani d . 1 1 . .
H H2 0.1980 0.9045 0.1345 0.074 Uiso calc R 1 1 . .
C C3 0.1697(11) 0.9919(11) 0.0428(6) 0.070(3) Uani d . 1 1 . .
H H3 0.1611 0.9341 0.0204 0.084 Uiso calc R 1 1 . .
C C4 0.1596(9) 1.0946(11) 0.0078(6) 0.062(3) Uani d . 1 1 . .
C C5 0.1715(9) 1.1800(9) 0.0406(5) 0.054(3) Uani d . 1 1 . .
H H5 0.1649 1.2488 0.0158 0.065 Uiso calc R 1 1 . .
C C6 0.1934(9) 1.1673(8) 0.1105(5) 0.047(2) Uani d . 1 1 . .
C C7 0.1943(9) 1.2645(9) 0.1417(5) 0.050(3) Uani d . 1 1 . .
H H7 0.1850 1.3305 0.1133 0.060 Uiso calc R 1 1 . .
C C8 0.2072(10) 1.3730(8) 0.2336(5) 0.047(2) Uani d . 1 1 . .
H H8A 0.1184 1.4313 0.2441 0.056 Uiso calc R 1 1 . .
H H8B 0.2597 1.4052 0.1984 0.056 Uiso calc R 1 1 . .
C C9 0.2638(9) 1.3411(8) 0.3015(5) 0.046(2) Uani d . 1 1 . .
C C10 0.3310(9) 1.1836(7) 0.3890(5) 0.049(3) Uani d . 1 1 . .
H H10A 0.2702 1.2188 0.4323 0.059 Uiso calc R 1 1 . .
H H10B 0.4114 1.1949 0.3865 0.059 Uiso calc R 1 1 . .
C C11 0.3591(8) 1.0559(8) 0.3889(5) 0.041(2) Uani d . 1 1 . .
N N3 0.5412(7) 0.4370(6) 0.2113(4) 0.0417(19) Uani d . 1 1 . .
N N4 0.5862(8) 0.4291(6) 0.3374(4) 0.0435(19) Uani d . 1 1 . .
O O5 0.5765(6) 0.2021(5) 0.2283(3) 0.0474(16) Uani d . 1 1 . .
O O6 0.5258(7) 0.6230(5) 0.3463(4) 0.0581(19) Uani d . 1 1 . .
O O7 0.6174(6) 0.2188(5) 0.3696(3) 0.0446(16) Uani d . 1 1 . .
O O8 0.6362(7) 0.2256(6) 0.4811(4) 0.063(2) Uani d . 1 1 . .
Br Br2 0.46442(13) 0.23936(12) -0.06656(6) 0.0801(4) Uani d . 1 1 . .
C C12 0.5505(9) 0.2164(8) 0.1645(5) 0.040(2) Uani d . 1 1 . .
C C13 0.5470(9) 0.1213(8) 0.1328(5) 0.053(3) Uani d . 1 1 . .
H H13 0.5622 0.0517 0.1581 0.064 Uiso calc R 1 1 . .
C C14 0.5217(9) 0.1298(9) 0.0660(5) 0.054(3) Uani d . 1 1 . .
H H14 0.5216 0.0653 0.0463 0.064 Uiso calc R 1 1 . .
C C15 0.4965(9) 0.2309(10) 0.0273(5) 0.055(3) Uani d . 1 1 . .
C C16 0.4975(10) 0.3253(10) 0.0570(5) 0.055(3) Uani d . 1 1 . .
H H16 0.4806 0.3940 0.0306 0.066 Uiso calc R 1 1 . .
C C17 0.5222(8) 0.3229(7) 0.1237(5) 0.040(2) Uani d . 1 1 . .
C C18 0.5208(9) 0.4264(8) 0.1511(5) 0.044(2) Uani d . 1 1 . .
H H18 0.5031 0.4916 0.1214 0.053 Uiso calc R 1 1 . .
C C19 0.5342(10) 0.5486(7) 0.2352(5) 0.046(2) Uani d . 1 1 . .
H H19A 0.4508 0.6103 0.2306 0.056 Uiso calc R 1 1 . .
H H19B 0.6038 0.5686 0.2059 0.056 Uiso calc R 1 1 . .
C C20 0.5487(8) 0.5350(8) 0.3117(5) 0.043(2) Uani d . 1 1 . .
C C21 0.6000(10) 0.3978(8) 0.4100(5) 0.048(2) Uani d . 1 1 . .
H H21A 0.5223 0.4464 0.4424 0.057 Uiso calc R 1 1 . .
H H21B 0.6751 0.4087 0.4191 0.057 Uiso calc R 1 1 . .
C C22 0.6188(8) 0.2721(8) 0.4216(5) 0.039(2) Uani d . 1 1 . .
N N5 0.8962(7) 0.1899(6) 0.2330(4) 0.0413(18) Uani d . 1 1 . .
N N6 0.9518(8) 0.1983(7) 0.3548(4) 0.052(2) Uani d . 1 1 . .
O O9 0.8834(6) 0.4172(5) 0.2036(4) 0.0520(17) Uani d . 1 1 . .
O O10 0.9439(7) 0.0259(6) 0.3990(4) 0.0586(19) Uani d . 1 1 . .
O O11 0.9311(7) 0.4096(6) 0.3447(4) 0.061(2) Uani d . 1 1 . .
O O12 0.9834(9) 0.4082(8) 0.4504(5) 0.094(3) Uani d . 1 1 . .
Br Br3 0.78521(13) 0.36008(12) -0.08322(6) 0.0845(4) Uani d . 1 1 . .
C C23 0.8651(9) 0.3978(8) 0.1420(6) 0.050(3) Uani d . 1 1 . .
C C24 0.8514(11) 0.4864(9) 0.0883(6) 0.068(3) Uani d . 1 1 . .
H H24 0.8589 0.5544 0.0973 0.081 Uiso calc R 1 1 . .
C C25 0.8271(11) 0.4730(10) 0.0230(6) 0.072(4) Uani d . 1 1 . .
H H25 0.8160 0.5328 -0.0106 0.086 Uiso calc R 1 1 . .
C C26 0.8195(10) 0.3738(10) 0.0077(5) 0.058(3) Uani d . 1 1 . .
C C27 0.8329(9) 0.2851(8) 0.0571(5) 0.049(3) Uani d . 1 1 . .
H H27 0.8254 0.2181 0.0460 0.059 Uiso calc R 1 1 . .
C C28 0.8573(8) 0.2941(8) 0.1233(5) 0.043(2) Uani d . 1 1 . .
C C29 0.8740(9) 0.1941(8) 0.1710(5) 0.045(2) Uani d . 1 1 . .
H H29 0.8680 0.1296 0.1549 0.054 Uiso calc R 1 1 . .
C C30 0.9176(10) 0.0819(9) 0.2774(5) 0.053(3) Uani d . 1 1 . .
H H30A 0.9932 0.0180 0.2535 0.063 Uiso calc R 1 1 . .
H H30B 0.8416 0.0621 0.2840 0.063 Uiso calc R 1 1 . .
C C31 0.9400(9) 0.1009(9) 0.3500(6) 0.047(2) Uani d . 1 1 . .
C C32 0.9699(10) 0.2377(10) 0.4160(5) 0.060(3) Uani d . 1 1 . .
H H32A 1.0547 0.1874 0.4267 0.072 Uiso calc R 1 1 . .
H H32B 0.9026 0.2352 0.4564 0.072 Uiso calc R 1 1 . .
C C33 0.9625(11) 0.3609(11) 0.4038(6) 0.061(3) Uani d . 1 1 . .
O O13 0.1678(6) 0.9346(6) 0.4526(3) 0.0549(18) Uani d . 1 1 . .
H H13C 0.1034 0.9740 0.4355 0.082 Uiso d R 1 1 . .
H H13D 0.1441 0.9375 0.4961 0.082 Uiso d R 1 1 . .
O O14 0.5569(7) 0.8233(6) 0.2872(4) 0.068(2) Uani d . 1 1 . .
H H14C 0.5886 0.8665 0.2973 0.102 Uiso d R 1 1 . .
H H14D 0.6179 0.7609 0.2763 0.102 Uiso d R 1 1 . .
O O15 0.6120(7) 0.7442(6) 0.4329(4) 0.078(2) Uani d . 1 1 . .
H H15C 0.6502 0.7875 0.4326 0.117 Uiso d R 1 1 . .
H H15D 0.6513 0.6837 0.4530 0.117 Uiso d R 1 1 . .
O O16 0.2575(7) 0.6866(6) 0.4157(4) 0.065(2) Uani d . 1 1 . .
H H16C 0.1813 0.7200 0.4104 0.098 Uiso d R 1 1 . .
H H16D 0.2678 0.6195 0.4277 0.098 Uiso d R 1 1 . .
O O17 0.2747(7) 0.8342(6) 0.2964(3) 0.0599(19) Uani d . 1 1 . .
H H17C 0.2712 0.8845 0.2655 0.090 Uiso d R 1 1 . .
H H17D 0.2735 0.7785 0.2783 0.090 Uiso d R 1 1 . .
O O18 0.7914(9) 0.3448(8) -0.2578(5) 0.096(3) Uani d . 1 1 . .
H H18C 0.8687 0.2994 -0.2650 0.143 Uiso d R 1 1 . .
H H18D 0.7745 0.3727 -0.2183 0.143 Uiso d R 1 1 . .
O O19 0.7208(7) 0.5454(7) 0.5365(4) 0.078(2) Uani d . 1 1 . .
H H19C 0.7281 0.5695 0.5727 0.116 Uiso d R 1 1 . .
H H19D 0.7937 0.5200 0.5106 0.116 Uiso d R 1 1 . .
O O20 0.6630(8) -0.0177(6) 0.2875(4) 0.071(2) Uani d . 1 1 . .
H H20C 0.6223 0.0519 0.2816 0.106 Uiso d R 1 1 . .
H H20D 0.6555 -0.0296 0.3306 0.106 Uiso d R 1 1 . .
O O21 0.7143(9) -0.0690(8) 0.4243(4) 0.092(3) Uani d . 1 1 . .
H H21C 0.6780 -0.0267 0.4589 0.138 Uiso d R 1 1 . .
H H21D 0.7634 -0.0425 0.3978 0.138 Uiso d R 1 1 . .
O O22 0.8077(9) 0.6369(8) 0.2636(6) 0.135(5) Uani d . 1 1 . .
H H22C 0.8436 0.5740 0.2436 0.203 Uiso d R 1 1 . .
H H22D 0.8594 0.6695 0.2533 0.203 Uiso d R 1 1 . .
O O23 0.9336(10) -0.2063(10) 0.2498(6) 0.136(4) Uani d . 1 1 . .
H H23C 0.9059 -0.2118 0.2149 0.204 Uiso d R 1 1 . .
H H23D 0.8793 -0.1480 0.2716 0.204 Uiso d R 1 1 . .
O O24 0.9991(18) -0.2312(19) 0.4045(11) 0.126(9) Uani d PU 0.503(17) 1 A 1
H H24C 0.9222 -0.2152 0.4239 0.126 Uiso d PR 0.503(17) 1 A 1
H H24D 1.0031 -0.1732 0.3824 0.126 Uiso d PR 0.503(17) 1 A 1
O O25 0.931(3) 0.638(2) 0.4086(15) 0.192(15) Uani d PU 0.497(17) 1 A 2
H H25C 0.9342 0.5850 0.4380 0.192 Uiso d PR 0.497(17) 1 A 2
H H25D 0.8606 0.6591 0.3961 0.192 Uiso d PR 0.497(17) 1 A 2

loop_
_atom_site_aniso_label
_atom_site_aniso_U_11
_atom_site_aniso_U_22
_atom_site_aniso_U_33
_atom_site_aniso_U_12
_atom_site_aniso_U_13
_atom_site_aniso_U_23
Nd1 0.0427(3) 0.0282(3) 0.0362(3) -0.0106(2) -0.0079(2) -0.0003(2)
Cu1 0.0499(7) 0.0325(6) 0.0429(7) -0.0148(5) -0.0108(6) 0.0023(5)
Cu2 0.0549(7) 0.0293(6) 0.0372(7) -0.0141(5) -0.0109(6) 0.0022(5)
Cu3 0.0498(7) 0.0454(7) 0.0432(7) -0.0180(6) -0.0044(6) -0.0041(5)
N1 0.041(5) 0.034(4) 0.049(5) -0.011(4) -0.001(4) 0.003(4)
N2 0.052(5) 0.040(5) 0.043(5) -0.019(4) -0.013(4) 0.007(4)
O1 0.066(4) 0.039(4) 0.040(4) -0.021(3) -0.013(3) -0.001(3)
O2 0.076(5) 0.050(4) 0.069(5) -0.040(4) -0.017(4) 0.005(4)
O3 0.057(4) 0.035(3) 0.041(4) -0.020(3) -0.014(3) -0.002(3)
O4 0.059(4) 0.033(3) 0.051(4) -0.011(3) -0.025(4) 0.001(3)
Br1 0.0837(9) 0.1016(10) 0.0514(8) -0.0024(8) -0.0242(7) -0.0145(7)
C1 0.036(5) 0.054(6) 0.036(6) -0.003(4) 0.002(4) -0.021(5)
C2 0.068(7) 0.060(7) 0.048(7) -0.014(6) -0.010(6) -0.013(5)
C3 0.069(8) 0.074(8) 0.060(8) -0.016(7) -0.017(6) -0.014(6)
C4 0.035(6) 0.083(8) 0.047(7) 0.001(6) -0.009(5) -0.014(6)
C5 0.047(6) 0.060(7) 0.049(7) -0.018(5) -0.007(5) 0.006(5)
C6 0.043(6) 0.046(6) 0.046(6) -0.010(5) -0.015(5) 0.008(5)
C7 0.044(6) 0.057(6) 0.047(7) -0.022(5) -0.007(5) 0.017(5)
C8 0.056(6) 0.043(5) 0.038(6) -0.023(5) -0.006(5) 0.018(4)
C9 0.040(6) 0.042(6) 0.048(6) -0.014(5) 0.007(5) -0.005(5)
C10 0.047(6) 0.035(5) 0.067(7) -0.015(5) -0.006(5) -0.014(5)
C11 0.027(5) 0.042(5) 0.045(6) -0.008(4) 0.005(4) -0.009(4)
N3 0.051(5) 0.032(4) 0.039(5) -0.015(4) -0.004(4) -0.004(3)
N4 0.063(5) 0.031(4) 0.038(5) -0.021(4) -0.011(4) 0.004(3)
O5 0.060(4) 0.037(4) 0.043(4) -0.015(3) -0.011(3) -0.008(3)
O6 0.065(5) 0.035(4) 0.068(5) -0.011(3) -0.012(4) -0.014(3)
O7 0.053(4) 0.041(4) 0.044(4) -0.021(3) -0.017(3) 0.007(3)
O8 0.078(5) 0.072(5) 0.041(4) -0.028(4) -0.020(4) 0.011(4)
Br2 0.0808(9) 0.1000(10) 0.0525(7) -0.0192(8) -0.0255(7) -0.0126(7)
C12 0.037(5) 0.047(5) 0.037(5) -0.016(4) -0.008(4) -0.007(4)
C13 0.051(6) 0.043(6) 0.058(7) -0.005(5) -0.021(5) -0.008(5)
C14 0.045(6) 0.062(7) 0.043(6) -0.011(5) -0.001(5) -0.017(5)
C15 0.040(6) 0.077(8) 0.043(6) -0.015(5) -0.011(5) -0.002(6)
C16 0.051(6) 0.066(7) 0.045(6) -0.019(5) -0.014(5) 0.001(5)
C17 0.035(5) 0.038(5) 0.037(5) -0.004(4) -0.006(4) 0.000(4)
C18 0.041(6) 0.036(5) 0.045(6) -0.007(4) -0.005(5) 0.007(4)
C19 0.062(6) 0.031(5) 0.052(6) -0.024(5) -0.012(5) 0.000(4)
C20 0.030(5) 0.041(6) 0.058(7) -0.014(4) -0.001(5) -0.010(5)
C21 0.052(6) 0.048(6) 0.042(6) -0.019(5) -0.003(5) -0.011(5)
C22 0.035(5) 0.044(5) 0.035(5) -0.016(4) -0.005(4) 0.008(4)
N5 0.042(5) 0.038(4) 0.036(5) -0.011(4) 0.001(4) 0.000(3)
N6 0.049(5) 0.058(6) 0.040(5) -0.017(4) -0.004(4) 0.001(4)
O9 0.063(5) 0.043(4) 0.051(4) -0.020(3) -0.015(4) -0.001(3)
O10 0.063(5) 0.051(4) 0.048(4) -0.011(4) -0.009(4) 0.009(4)
O11 0.071(5) 0.069(5) 0.049(5) -0.035(4) -0.003(4) -0.012(4)
O12 0.108(7) 0.118(8) 0.065(6) -0.052(6) -0.012(5) -0.021(5)
Br3 0.0856(9) 0.0895(9) 0.0505(7) -0.0006(7) -0.0245(7) 0.0013(6)
C23 0.040(6) 0.037(5) 0.057(7) -0.007(4) 0.000(5) 0.006(5)
C24 0.080(8) 0.048(7) 0.066(8) -0.014(6) -0.023(7) 0.009(6)
C25 0.084(9) 0.050(7) 0.054(8) -0.008(6) -0.003(6) 0.020(6)
C26 0.049(6) 0.060(7) 0.045(6) -0.003(5) -0.008(5) 0.000(5)
C27 0.046(6) 0.042(6) 0.045(6) -0.004(5) -0.007(5) 0.002(5)
C28 0.034(5) 0.037(5) 0.048(6) -0.007(4) -0.003(5) -0.001(4)
C29 0.044(6) 0.042(5) 0.042(6) -0.013(5) -0.001(5) -0.006(4)
C30 0.046(6) 0.057(6) 0.055(7) -0.023(5) -0.009(5) 0.007(5)
C31 0.035(6) 0.042(6) 0.052(7) -0.006(4) -0.002(5) -0.002(5)
C32 0.049(7) 0.087(9) 0.040(6) -0.027(6) -0.003(5) 0.010(6)
C33 0.067(8) 0.081(8) 0.036(6) -0.036(7) 0.007(6) -0.019(6)
O13 0.045(4) 0.064(5) 0.035(4) -0.004(3) -0.003(3) 0.007(3)
O14 0.073(5) 0.050(4) 0.071(5) -0.025(4) 0.009(4) -0.011(4)
O15 0.067(5) 0.065(5) 0.110(7) -0.021(4) -0.039(5) -0.006(5)
O16 0.064(5) 0.056(5) 0.080(6) -0.032(4) -0.011(4) 0.012(4)
O17 0.087(5) 0.047(4) 0.053(4) -0.029(4) -0.031(4) 0.015(3)
O18 0.107(7) 0.099(7) 0.096(7) -0.052(6) -0.024(6) -0.008(5)
O19 0.071(5) 0.089(6) 0.070(6) -0.030(5) -0.005(4) -0.019(5)
O20 0.106(6) 0.050(4) 0.062(5) -0.037(4) -0.017(5) 0.010(4)
O21 0.114(7) 0.099(7) 0.065(6) -0.044(6) -0.017(5) -0.001(5)
O22 0.100(8) 0.058(6) 0.227(14) -0.028(6) 0.018(8) -0.032(7)
O23 0.120(9) 0.137(10) 0.153(11) -0.049(8) -0.015(8) -0.043(8)
O24 0.097(11) 0.155(13) 0.130(12) -0.035(8) -0.037(8) -0.047(8)
O25 0.201(17) 0.168(17) 0.185(17) -0.060(10) -0.023(10) 0.006(9)

loop_
_atom_type_symbol
_atom_type_description
_atom_type_scat_dispersion_real
_atom_type_scat_dispersion_imag
_atom_type_scat_source
C C 0.0033 0.0016 'International Tables Vol C Tables 4.2.6.8 and 6.1.1.4'
H H 0.0000 0.0000 'International Tables Vol C Tables 4.2.6.8 and 6.1.1.4'
N N 0.0061 0.0033 'International Tables Vol C Tables 4.2.6.8 and 6.1.1.4'
O O 0.0106 0.0060 'International Tables Vol C Tables 4.2.6.8 and 6.1.1.4'
Br Br -0.2901 2.4595 'International Tables Vol C Tables 4.2.6.8 and 6.1.1.4'
Cu Cu 0.3201 1.2651 'International Tables Vol C Tables 4.2.6.8 and 6.1.1.4'
Nd Nd -0.1943 3.0179 'International Tables Vol C Tables 4.2.6.8 and 6.1.1.4'

loop_
_geom_angle_atom_site_label_1
_geom_angle_atom_site_label_2
_geom_angle_atom_site_label_3
_geom_angle_site_symmetry_1
_geom_angle_site_symmetry_3
_geom_angle
_geom_angle_publ_flag
O6 Nd1 O8 . 2_666 103.9(3) ?
O6 Nd1 O17 . . 85.6(2) ?
O8 Nd1 O17 2_666 . 138.8(2) ?
O6 Nd1 O14 . . 70.2(2) ?
O8 Nd1 O14 2_666 . 143.2(3) ?
O17 Nd1 O14 . . 77.9(2) ?
O6 Nd1 O13 . . 144.1(2) ?
O8 Nd1 O13 2_666 . 69.8(2) ?
O17 Nd1 O13 . . 79.2(2) ?
O14 Nd1 O13 . . 135.8(2) ?
O6 Nd1 O16 . . 71.6(2) ?
O8 Nd1 O16 2_666 . 76.3(2) ?
O17 Nd1 O16 . . 68.9(2) ?
O14 Nd1 O16 . . 130.5(2) ?
O13 Nd1 O16 . . 72.6(2) ?
O6 Nd1 O15 . . 73.3(2) ?
O8 Nd1 O15 2_666 . 70.5(3) ?
O17 Nd1 O15 . . 148.5(2) ?
O14 Nd1 O15 . . 73.2(3) ?
O13 Nd1 O15 . . 131.0(2) ?
O16 Nd1 O15 . . 123.1(2) ?
O6 Nd1 O4 . . 140.8(2) ?
O8 Nd1 O4 2_666 . 79.8(2) ?
O17 Nd1 O4 . . 117.6(2) ?
O14 Nd1 O4 . . 83.7(2) ?
O13 Nd1 O4 . . 74.4(2) ?
O16 Nd1 O4 . . 144.2(2) ?
O15 Nd1 O4 . . 71.4(2) ?
O6 Nd1 O3 . . 133.7(2) ?
O8 Nd1 O3 2_666 . 121.3(2) ?
O17 Nd1 O3 . . 67.63(19) ?
O14 Nd1 O3 . . 67.7(2) ?
O13 Nd1 O3 . . 68.7(2) ?
O16 Nd1 O3 . . 125.7(2) ?
O15 Nd1 O3 . . 111.0(2) ?
O4 Nd1 O3 . . 50.28(18) ?
O1 Cu1 N2 . . 179.2(3) ?
O1 Cu1 N1 . . 95.7(3) ?
N2 Cu1 N1 . . 85.0(3) ?
O1 Cu1 O3 . . 96.0(3) ?
N2 Cu1 O3 . . 83.3(3) ?
N1 Cu1 O3 . . 166.4(3) ?
N4 Cu2 O5 . . 177.4(3) ?
N4 Cu2 N3 . . 84.7(3) ?
O5 Cu2 N3 . . 94.8(3) ?
N4 Cu2 O7 . . 83.1(3) ?
O5 Cu2 O7 . . 97.5(3) ?
N3 Cu2 O7 . . 167.7(3) ?
O9 Cu3 N6 . . 177.4(3) ?
O9 Cu3 N5 . . 95.0(3) ?
N6 Cu3 N5 . . 84.9(3) ?
O9 Cu3 O11 . . 96.8(3) ?
N6 Cu3 O11 . . 83.5(3) ?
N5 Cu3 O11 . . 168.1(3) ?
C7 N1 C8 . . 122.1(8) ?
C7 N1 Cu1 . . 124.5(7) ?
C8 N1 Cu1 . . 112.8(6) ?
C9 N2 C10 . . 123.4(8) ?
C9 N2 Cu1 . . 118.1(6) ?
C10 N2 Cu1 . . 116.8(6) ?
C1 O1 Cu1 . . 125.5(6) ?
C11 O3 Cu1 . . 114.7(6) ?
C11 O3 Nd1 . . 92.7(5) ?
Cu1 O3 Nd1 . . 152.6(3) y
C11 O4 Nd1 . . 96.1(5) ?
O1 C1 C2 . . 118.4(10) ?
O1 C1 C6 . . 123.5(8) ?
C2 C1 C6 . . 118.0(9) ?
C3 C2 C1 . . 121.6(11) ?
C3 C2 H2 . . 119.2 ?
C1 C2 H2 . . 119.2 ?
C4 C3 C2 . . 120.1(11) ?
C4 C3 H3 . . 119.9 ?
C2 C3 H3 . . 119.9 ?
C5 C4 C3 . . 120.2(10) ?
C5 C4 Br1 . . 120.0(9) ?
C3 C4 Br1 . . 119.8(9) ?
C4 C5 C6 . . 122.2(10) ?
C4 C5 H5 . . 118.9 ?
C6 C5 H5 . . 118.9 ?
C5 C6 C7 . . 117.7(9) ?
C5 C6 C1 . . 117.7(9) ?
C7 C6 C1 . . 124.5(9) ?
N1 C7 C6 . . 125.3(9) ?
N1 C7 H7 . . 117.4 ?
C6 C7 H7 . . 117.4 ?
N1 C8 C9 . . 109.7(7) ?
N1 C8 H8A . . 109.7 ?
C9 C8 H8A . . 109.7 ?
N1 C8 H8B . . 109.7 ?
C9 C8 H8B . . 109.7 ?
H8A C8 H8B . . 108.2 ?
O2 C9 N2 . . 128.2(10) ?
O2 C9 C8 . . 118.8(9) ?
N2 C9 C8 . . 113.0(8) ?
N2 C10 C11 . . 107.3(7) ?
N2 C10 H10A . . 110.3 ?
C11 C10 H10A . . 110.3 ?
N2 C10 H10B . . 110.3 ?
C11 C10 H10B . . 110.3 ?
H10A C10 H10B . . 108.5 ?
O4 C11 O3 . . 120.7(8) ?
O4 C11 C10 . . 121.6(8) ?
O3 C11 C10 . . 117.7(8) ?
C18 N3 C19 . . 122.2(8) ?
C18 N3 Cu2 . . 125.4(6) ?
C19 N3 Cu2 . . 112.3(6) ?
C20 N4 C21 . . 124.8(8) ?
C20 N4 Cu2 . . 117.0(6) ?
C21 N4 Cu2 . . 116.1(6) ?
C12 O5 Cu2 . . 126.6(6) ?
C20 O6 Nd1 . . 154.0(6) ?
C22 O7 Cu2 . . 114.7(6) ?
C22 O8 Nd1 . 2_666 161.1(7) ?
O5 C12 C13 . . 118.2(9) ?
O5 C12 C17 . . 125.0(8) ?
C13 C12 C17 . . 116.8(8) ?
C14 C13 C12 . . 121.3(10) ?
C14 C13 H13 . . 119.3 ?
C12 C13 H13 . . 119.3 ?
C13 C14 C15 . . 121.5(10) ?
C13 C14 H14 . . 119.3 ?
C15 C14 H14 . . 119.3 ?
C14 C15 C16 . . 118.6(10) ?
C14 C15 Br2 . . 120.5(8) ?
C16 C15 Br2 . . 120.9(9) ?
C17 C16 C15 . . 123.0(10) ?
C17 C16 H16 . . 118.5 ?
C15 C16 H16 . . 118.5 ?
C16 C17 C12 . . 118.8(9) ?
C16 C17 C18 . . 119.5(9) ?
C12 C17 C18 . . 121.7(8) ?
N3 C18 C17 . . 126.4(9) ?
N3 C18 H18 . . 116.8 ?
C17 C18 H18 . . 116.8 ?
N3 C19 C20 . . 108.5(7) ?
N3 C19 H19A . . 110.0 ?
C20 C19 H19A . . 110.0 ?
N3 C19 H19B . . 110.0 ?
C20 C19 H19B . . 110.0 ?
H19A C19 H19B . . 108.4 ?
O6 C20 N4 . . 124.4(9) ?
O6 C20 C19 . . 119.6(9) ?
N4 C20 C19 . . 116.0(8) ?
N4 C21 C22 . . 108.2(7) ?
N4 C21 H21A . . 110.1 ?
C22 C21 H21A . . 110.1 ?
N4 C21 H21B . . 110.1 ?
C22 C21 H21B . . 110.1 ?
H21A C21 H21B . . 108.4 ?
O8 C22 O7 . . 123.5(9) ?
O8 C22 C21 . . 119.0(9) ?
O7 C22 C21 . . 117.5(8) ?
C29 N5 C30 . . 120.5(8) ?
C29 N5 Cu3 . . 127.2(7) ?
C30 N5 Cu3 . . 112.3(6) ?
C31 N6 C32 . . 125.4(9) ?
C31 N6 Cu3 . . 118.3(7) ?
C32 N6 Cu3 . . 115.5(7) ?
C23 O9 Cu3 . . 125.5(6) ?
C33 O11 Cu3 . . 115.1(7) ?
O9 C23 C24 . . 118.4(9) ?
O9 C23 C28 . . 125.4(9) ?
C24 C23 C28 . . 116.2(10) ?
C25 C24 C23 . . 121.2(11) ?
C25 C24 H24 . . 119.4 ?
C23 C24 H24 . . 119.4 ?
C26 C25 C24 . . 120.7(10) ?
C26 C25 H25 . . 119.7 ?
C24 C25 H25 . . 119.7 ?
C25 C26 C27 . . 120.7(10) ?
C25 C26 Br3 . . 118.9(9) ?
C27 C26 Br3 . . 120.4(9) ?
C26 C27 C28 . . 120.9(10) ?
C26 C27 H27 . . 119.5 ?
C28 C27 H27 . . 119.5 ?
C27 C28 C23 . . 120.2(9) ?
C27 C28 C29 . . 116.7(9) ?
C23 C28 C29 . . 123.1(9) ?
N5 C29 C28 . . 123.9(9) ?
N5 C29 H29 . . 118.1 ?
C28 C29 H29 . . 118.1 ?
N5 C30 C31 . . 109.7(8) ?
N5 C30 H30A . . 109.7 ?
C31 C30 H30A . . 109.7 ?
N5 C30 H30B . . 109.7 ?
C31 C30 H30B . . 109.7 ?
H30A C30 H30B . . 108.2 ?
O10 C31 N6 . . 125.8(10) ?
O10 C31 C30 . . 120.1(9) ?
N6 C31 C30 . . 114.2(9) ?
N6 C32 C33 . . 109.8(9) ?
N6 C32 H32A . . 109.7 ?
C33 C32 H32A . . 109.7 ?
N6 C32 H32B . . 109.7 ?
C33 C32 H32B . . 109.7 ?
H32A C32 H32B . . 108.2 ?
O12 C33 O11 . . 124.8(12) ?
O12 C33 C32 . . 119.3(11) ?
O11 C33 C32 . . 115.9(9) ?
Nd1 O13 H13C . . 130.4 ?
Nd1 O13 H13D . . 122.0 ?
H13C O13 H13D . . 107.3 ?
Nd1 O14 H14C . . 107.5 ?
Nd1 O14 H14D . . 112.5 ?
H14C O14 H14D . . 106.9 ?
Nd1 O15 H15C . . 123.3 ?
Nd1 O15 H15D . . 128.7 ?
H15C O15 H15D . . 107.4 ?
Nd1 O16 H16C . . 116.2 ?
Nd1 O16 H16D . . 137.0 ?
H16C O16 H16D . . 106.7 ?
Nd1 O17 H17C . . 122.4 ?
Nd1 O17 H17D . . 121.2 ?
H17C O17 H17D . . 107.6 ?
H18C O18 H18D . . 107.4 ?
H19C O19 H19D . . 107.7 ?
H20C O20 H20D . . 106.9 ?
H21C O21 H21D . . 107.7 ?
H22C O22 H22D . . 107.0 ?
H23C O23 H23D . . 107.7 ?
H24C O24 H24D . . 107.3 ?
H25C O25 H25D . . 106.8 ?

loop_
_geom_bond_atom_site_label_1
_geom_bond_atom_site_label_2
_geom_bond_site_symmetry_2
_geom_bond_distance
_geom_bond_publ_flag
Nd1 O6 . 2.345(6) y
Nd1 O8 2_666 2.374(7) y
Nd1 O17 . 2.472(6) y
Nd1 O14 . 2.490(7) y
Nd1 O13 . 2.495(6) y
Nd1 O16 . 2.532(7) y
Nd1 O15 . 2.534(7) y
Nd1 O4 . 2.576(6) y
Nd1 O3 . 2.626(6) y
Cu1 O1 . 1.879(6) y
Cu1 N2 . 1.880(7) y
Cu1 N1 . 1.929(8) y
Cu1 O3 . 1.961(6) y
Cu2 N4 . 1.878(7) y
Cu2 O5 . 1.882(6) y
Cu2 N3 . 1.942(7) y
Cu2 O7 . 1.974(6) y
Cu3 O9 . 1.888(7) y
Cu3 N6 . 1.901(8) y
Cu3 N5 . 1.927(7) y
Cu3 O11 . 1.952(7) y
N1 C7 . 1.265(12) y
N1 C8 . 1.478(11) y
N2 C9 . 1.335(11) ?
N2 C10 . 1.455(12) ?
O1 C1 . 1.316(11) ?
O2 C9 . 1.238(11) ?
O3 C11 . 1.292(10) ?
O4 C11 . 1.251(10) ?
Br1 C4 . 1.906(10) ?
C1 C2 . 1.404(13) ?
C1 C6 . 1.434(13) ?
C2 C3 . 1.377(14) ?
C2 H2 . 0.9300 ?
C3 C4 . 1.371(16) ?
C3 H3 . 0.9300 ?
C4 C5 . 1.365(14) ?
C5 C6 . 1.405(13) ?
C5 H5 . 0.9300 ?
C6 C7 . 1.420(13) ?
C7 H7 . 0.9300 ?
C8 C9 . 1.531(13) ?
C8 H8A . 0.9700 ?
C8 H8B . 0.9700 ?
C10 C11 . 1.508(12) ?
C10 H10A . 0.9700 ?
C10 H10B . 0.9700 ?
N3 C18 . 1.260(11) y
N3 C19 . 1.489(10) y
N4 C20 . 1.307(11) ?
N4 C21 . 1.441(11) ?
O5 C12 . 1.305(10) ?
O6 C20 . 1.256(10) ?
O7 C22 . 1.266(10) ?
O8 C22 . 1.252(10) ?
O8 Nd1 2_666 2.374(7) y
Br2 C15 . 1.906(10) ?
C12 C13 . 1.414(12) ?
C12 C17 . 1.440(12) ?
C13 C14 . 1.364(13) ?
C13 H13 . 0.9300 ?
C14 C15 . 1.367(14) ?
C14 H14 . 0.9300 ?
C15 C16 . 1.373(14) ?
C16 C17 . 1.369(12) ?
C16 H16 . 0.9300 ?
C17 C18 . 1.447(12) ?
C18 H18 . 0.9300 ?
C19 C20 . 1.503(13) ?
C19 H19A . 0.9700 ?
C19 H19B . 0.9700 ?
C21 C22 . 1.510(12) ?
C21 H21A . 0.9700 ?
C21 H21B . 0.9700 ?
N5 C29 . 1.264(11) y
N5 C30 . 1.495(12) y
N6 C31 . 1.300(12) ?
N6 C32 . 1.408(12) ?
O9 C23 . 1.310(12) ?
O10 C31 . 1.261(11) ?
O11 C33 . 1.289(13) ?
O12 C33 . 1.236(12) ?
Br3 C26 . 1.913(10) ?
C23 C24 . 1.428(14) ?
C23 C28 . 1.429(13) ?
C24 C25 . 1.384(15) ?
C24 H24 . 0.9300 ?
C25 C26 . 1.351(15) ?
C25 H25 . 0.9300 ?
C26 C27 . 1.375(14) ?
C27 C28 . 1.387(13) ?
C27 H27 . 0.9300 ?
C28 C29 . 1.455(13) ?
C29 H29 . 0.9300 ?
C30 C31 . 1.533(13) ?
C30 H30A . 0.9700 ?
C30 H30B . 0.9700 ?
C32 C33 . 1.516(15) ?
C32 H32A . 0.9700 ?
C32 H32B . 0.9700 ?
O13 H13C . 0.8200 ?
O13 H13D . 0.8201 ?
O14 H14C . 0.8200 ?
O14 H14D . 0.8200 ?
O15 H15C . 0.8215 ?
O15 H15D . 0.8199 ?
O16 H16C . 0.8209 ?
O16 H16D . 0.8210 ?
O17 H17C . 0.8200 ?
O17 H17D . 0.8197 ?
O18 H18C . 0.8218 ?
O18 H18D . 0.8201 ?
O19 H19C . 0.8200 ?
O19 H19D . 0.8201 ?
O20 H20C . 0.8200 ?
O20 H20D . 0.8200 ?
O21 H21C . 0.8200 ?
O21 H21D . 0.8201 ?
O22 H22C . 0.8207 ?
O22 H22D . 0.8232 ?
O23 H23C . 0.8209 ?
O23 H23D . 0.8236 ?
O24 H24C . 0.8205 ?
O24 H24D . 0.8203 ?
O25 H25C . 0.8214 ?
O25 H25D . 0.8206 ?

loop_
_geom_hbond_atom_site_label_D
_geom_hbond_atom_site_label_H
_geom_hbond_atom_site_label_A
_geom_hbond_site_symmetry_A
_geom_hbond_distance_DH
_geom_hbond_distance_HA
_geom_hbond_distance_DA
_geom_hbond_angle_DHA
_geom_hbond_publ_flag
O13 H13C O10 1_465 0.82 1.93 2.724(9) 163.5 y
O13 H13D O10 2_666 0.82 2.05 2.863(9) 169.0 y
O14 H14C O20 1_565 0.82 1.93 2.720(10) 160.6 y
O14 H14D O22 . 0.82 2.07 2.844(12) 157.6 y
O15 H15C O21 1_565 0.82 2.18 2.990(11) 167.6 y
O15 H15D O19 . 0.82 2.27 3.060(11) 163.5 y
O16 H16C O24 1_465 0.82 1.93 2.74(2) 168.3 y
O16 H16D O19 2_666 0.82 2.08 2.902(10) 175.4 y
O17 H17C O1 . 0.82 2.01 2.804(9) 164.3 y
O17 H17D O18 2_665 0.82 2.07 2.853(10) 159.8 y
O18 H18C O23 2_755 0.82 2.15 2.932(14) 160.1 y
O18 H18D Br3 . 0.82 2.62 3.370(9) 153.3 y
O19 H19C O2 2_676 0.82 1.95 2.721(10) 156.5 y
O19 H19D O12 . 0.82 2.18 2.978(12) 164.7 y
O20 H20C O5 . 0.82 1.99 2.757(9) 155.6 y
O20 H20D O21 . 0.82 2.01 2.780(11) 156.6 y
O21 H21C O4 2_666 0.82 2.09 2.855(10) 155.2 y
O21 H21D O10 . 0.82 2.53 3.208(12) 141.2 y
O22 H22C O9 . 0.82 2.03 2.830(11) 164.4 y
O22 H22D O23 1_565 0.82 2.04 2.830(14) 159.7 y
O23 H23C Br1 2_665 0.82 2.66 3.347(12) 142.0 y
O23 H23D O20 . 0.82 2.31 3.016(13) 143.8 y
O24 H24C O21 . 0.82 2.34 3.01(2) 140.1 y
O24 H24D O10 . 0.82 2.35 3.04(2) 140.8 y
O25 H25C O12 . 0.82 2.07 2.78(3) 144.3 y
O25 H25C O12 2_766 0.82 2.55 3.01(3) 116.5 y
O25 H25D O15 . 0.82 2.54 3.26(3) 147.1 y
C10 H10B O7 1_565 0.97 2.43 3.392(13) 175 y
C19 H19A O18 2_665 0.97 2.52 3.329(16) 141 y
C30 H30B O20 . 0.97 2.59 3.548(15) 171 y

loop_
_geom_torsion_atom_site_label_1
_geom_torsion_atom_site_label_2
_geom_torsion_atom_site_label_3
_geom_torsion_atom_site_label_4
_geom_torsion_site_symmetry_1
_geom_torsion
O1 Cu1 N1 C7 . -11.2(8)
N2 Cu1 N1 C7 . 169.2(8)
O3 Cu1 N1 C7 . 138.2(12)
O1 Cu1 N1 C8 . 177.5(6)
N2 Cu1 N1 C8 . -2.2(6)
O3 Cu1 N1 C8 . -33.1(16)
N1 Cu1 N2 C9 . -5.9(7)
O3 Cu1 N2 C9 . 167.1(7)
N1 Cu1 N2 C10 . -171.6(7)
O3 Cu1 N2 C10 . 1.4(7)
N1 Cu1 O1 C1 . 7.8(7)
O3 Cu1 O1 C1 . -165.2(7)
O1 Cu1 O3 C11 . 177.3(6)
N2 Cu1 O3 C11 . -3.2(6)
N1 Cu1 O3 C11 . 27.9(15)
O1 Cu1 O3 Nd1 . -3.5(7)
N2 Cu1 O3 Nd1 . 176.1(7)
N1 Cu1 O3 Nd1 . -152.9(10)
O6 Nd1 O3 C11 . -129.3(5)
O8 Nd1 O3 C11 2_666 36.6(6)
O17 Nd1 O3 C11 . 171.2(5)
O14 Nd1 O3 C11 . -103.2(5)
O13 Nd1 O3 C11 . 84.5(5)
O16 Nd1 O3 C11 . 132.1(5)
O15 Nd1 O3 C11 . -42.7(5)
O4 Nd1 O3 C11 . -2.5(5)
O6 Nd1 O3 Cu1 . 51.4(8)
O8 Nd1 O3 Cu1 2_666 -142.7(6)
O17 Nd1 O3 Cu1 . -8.1(6)
O14 Nd1 O3 Cu1 . 77.5(7)
O13 Nd1 O3 Cu1 . -94.8(7)
O16 Nd1 O3 Cu1 . -47.2(8)
O15 Nd1 O3 Cu1 . 138.0(7)
O4 Nd1 O3 Cu1 . 178.2(8)
O6 Nd1 O4 C11 . 116.4(6)
O8 Nd1 O4 C11 2_666 -144.2(6)
O17 Nd1 O4 C11 . -3.9(6)
O14 Nd1 O4 C11 . 68.8(6)
O13 Nd1 O4 C11 . -72.4(5)
O16 Nd1 O4 C11 . -95.6(6)
O15 Nd1 O4 C11 . 143.2(6)
O3 Nd1 O4 C11 . 2.6(5)
Cu1 O1 C1 C2 . -179.6(7)
Cu1 O1 C1 C6 . -2.5(13)
O1 C1 C2 C3 . 180.0(9)
C6 C1 C2 C3 . 2.7(15)
C1 C2 C3 C4 . -0.9(17)
C2 C3 C4 C5 . -0.4(17)
C2 C3 C4 Br1 . 179.9(8)
C3 C4 C5 C6 . -0.4(16)
Br1 C4 C5 C6 . 179.3(7)
C4 C5 C6 C7 . -175.3(9)
C4 C5 C6 C1 . 2.3(15)
O1 C1 C6 C5 . 179.5(9)
C2 C1 C6 C5 . -3.3(14)
O1 C1 C6 C7 . -3.1(15)
C2 C1 C6 C7 . 174.1(9)
C8 N1 C7 C6 . 179.8(9)
Cu1 N1 C7 C6 . 9.2(14)
C5 C6 C7 N1 . 176.7(9)
C1 C6 C7 N1 . -0.7(16)
C7 N1 C8 C9 . -163.1(8)
Cu1 N1 C8 C9 . 8.4(9)
C10 N2 C9 O2 . -2.2(16)
Cu1 N2 C9 O2 . -167.0(8)
C10 N2 C9 C8 . 176.8(8)
Cu1 N2 C9 C8 . 12.0(11)
N1 C8 C9 O2 . 166.2(8)
N1 C8 C9 N2 . -12.9(11)
C9 N2 C10 C11 . -164.6(8)
Cu1 N2 C10 C11 . 0.3(10)
Nd1 O4 C11 O3 . -4.8(9)
Nd1 O4 C11 C10 . 175.3(7)
Cu1 O3 C11 O4 . -175.7(7)
Nd1 O3 C11 O4 . 4.7(9)
Cu1 O3 C11 C10 . 4.3(10)
Nd1 O3 C11 C10 . -175.4(7)
N2 C10 C11 O4 . 176.9(8)
N2 C10 C11 O3 . -3.0(11)
N4 Cu2 N3 C18 . -179.9(8)
O5 Cu2 N3 C18 . 2.7(8)
O7 Cu2 N3 C18 . 178.3(11)
N4 Cu2 N3 C19 . -2.3(6)
O5 Cu2 N3 C19 . -179.7(6)
O7 Cu2 N3 C19 . -4.0(17)
N3 Cu2 N4 C20 . 9.4(7)
O7 Cu2 N4 C20 . -171.0(7)
N3 Cu2 N4 C21 . 173.7(7)
O7 Cu2 N4 C21 . -6.7(7)
N3 Cu2 O5 C12 . -3.4(8)
O7 Cu2 O5 C12 . 177.5(7)
O8 Nd1 O6 C20 2_666 114.6(16)
O17 Nd1 O6 C20 . -24.7(16)
O14 Nd1 O6 C20 . -103.4(16)
O13 Nd1 O6 C20 . 40.0(18)
O16 Nd1 O6 C20 . 44.4(16)
O15 Nd1 O6 C20 . 178.9(16)
O4 Nd1 O6 C20 . -154.6(15)
O3 Nd1 O6 C20 . -77.8(16)
N4 Cu2 O7 C22 . 6.1(6)
O5 Cu2 O7 C22 . -176.5(6)
N3 Cu2 O7 C22 . 7.9(17)
Cu2 O5 C12 C13 . -176.2(6)
Cu2 O5 C12 C17 . 2.5(13)
O5 C12 C13 C14 . -179.4(9)
C17 C12 C13 C14 . 1.9(14)
C12 C13 C14 C15 . -1.1(15)
C13 C14 C15 C16 . 0.2(15)
C13 C14 C15 Br2 . 178.9(7)
C14 C15 C16 C17 . -0.2(16)
Br2 C15 C16 C17 . -178.9(7)
C15 C16 C17 C12 . 1.0(15)
C15 C16 C17 C18 . -179.7(9)
O5 C12 C17 C16 . 179.6(9)
C13 C12 C17 C16 . -1.7(13)
O5 C12 C17 C18 . 0.3(14)
C13 C12 C17 C18 . 179.0(8)
C19 N3 C18 C17 . -178.5(8)
Cu2 N3 C18 C17 . -1.0(14)
C16 C17 C18 N3 . 179.7(9)
C12 C17 C18 N3 . -1.0(15)
C18 N3 C19 C20 . 173.8(8)
Cu2 N3 C19 C20 . -3.9(9)
Nd1 O6 C20 N4 . -123.4(14)
Nd1 O6 C20 C19 . 57.2(19)
C21 N4 C20 O6 . 3.6(15)
Cu2 N4 C20 O6 . 166.3(7)
C21 N4 C20 C19 . -177.0(8)
Cu2 N4 C20 C19 . -14.2(11)
N3 C19 C20 O6 . -169.1(8)
N3 C19 C20 N4 . 11.4(12)
C20 N4 C21 C22 . 169.0(8)
Cu2 N4 C21 C22 . 6.1(10)
Nd1 O8 C22 O7 2_666 -128.8(18)
Nd1 O8 C22 C21 2_666 52(3)
Cu2 O7 C22 O8 . 176.5(7)
Cu2 O7 C22 C21 . -4.2(10)
N4 C21 C22 O8 . 178.3(8)
N4 C21 C22 O7 . -1.0(12)
O9 Cu3 N5 C29 . 0.9(8)
N6 Cu3 N5 C29 . -176.5(8)
O11 Cu3 N5 C29 . 172.1(12)
O9 Cu3 N5 C30 . 178.6(6)
N6 Cu3 N5 C30 . 1.2(6)
O11 Cu3 N5 C30 . -10.2(18)
N5 Cu3 N6 C31 . -6.3(7)
O11 Cu3 N6 C31 . 171.3(8)
N5 Cu3 N6 C32 . -176.3(7)
O11 Cu3 N6 C32 . 1.4(7)
N5 Cu3 O9 C23 . -2.7(8)
O11 Cu3 O9 C23 . 179.1(7)
O9 Cu3 O11 C33 . -175.4(7)
N6 Cu3 O11 C33 . 2.0(7)
N5 Cu3 O11 C33 . 13.4(19)
Cu3 O9 C23 C24 . -176.3(7)
Cu3 O9 C23 C28 . 3.8(13)
O9 C23 C24 C25 . -177.6(10)
C28 C23 C24 C25 . 2.3(15)
C23 C24 C25 C26 . -1.9(18)
C24 C25 C26 C27 . 1.4(18)
C24 C25 C26 Br3 . 179.8(9)
C25 C26 C27 C28 . -1.4(16)
Br3 C26 C27 C28 . -179.8(7)
C26 C27 C28 C23 . 1.9(14)
C26 C27 C28 C29 . -178.1(9)
O9 C23 C28 C27 . 177.6(9)
C24 C23 C28 C27 . -2.3(14)
O9 C23 C28 C29 . -2.4(15)
C24 C23 C28 C29 . 177.8(9)
C30 N5 C29 C28 . -177.5(8)
Cu3 N5 C29 C28 . 0.0(13)
C27 C28 C29 N5 . -179.7(9)
C23 C28 C29 N5 . 0.3(15)
C29 N5 C30 C31 . -179.1(8)
Cu3 N5 C30 C31 . 3.0(9)
C32 N6 C31 O10 . -0.6(16)
Cu3 N6 C31 O10 . -169.5(7)
C32 N6 C31 C30 . 178.4(9)
Cu3 N6 C31 C30 . 9.5(11)
N5 C30 C31 O10 . 171.2(8)
N5 C30 C31 N6 . -7.9(11)
C31 N6 C32 C33 . -173.0(9)
Cu3 N6 C32 C33 . -3.9(11)
Cu3 O11 C33 O12 . 177.0(9)
Cu3 O11 C33 C32 . -4.7(12)
N6 C32 C33 O12 . -176.0(9)
N6 C32 C33 O11 . 5.6(14)
